data_4332667
loop_
_publ_author_name
'Chen, Jin-Xiang'
'Zhang, Wen-Hua'
'Tang, Xiao-Yan'
'Ren, Zhi-Gang'
'Li, Hong-Xi'
'Zhang, Yong'
'Lang, Jian-Ping'

_publ_section_title
;
 Toward Rational Construction of Gold, Gold&#x2212;Silver, and
 Gold&#x2212;Mercury String Complexes:&#x00A0; Syntheses, Structures, and
 Properties of [Au(Tab)2]2L2(L = I and PF6), {[(Tab)2M][Au(CN)2]}2(M = Au
 and Ag), and {[Hg(Tab)2][Au(CN)2]2} [Tab =
 4-(Trimethylammonio)benzenethiolate]
;
_journal_issue 19
_journal_name_full 'Inorganic Chemistry'
_journal_page_first 7671
_journal_page_last 7680
_journal_paper_doi 10.1021/ic060655m
_journal_volume 45
_journal_year 2006
_chemical_formula_moiety 'C18 H26 Au N2 S2, H2 O, I'
_chemical_formula_sum 'C36 H56 Au2 I2 N4 O2 S4'
_chemical_formula_weight 1352.82
_chemical_name_systematic
; 
 ? 
;
_space_group_IT_number 15
_symmetry_cell_setting monoclinic
_symmetry_space_group_name_Hall '-C 2yc'
_symmetry_space_group_name_H-M 'C 1 2/c 1'
_atom_sites_solution_hydrogens geom
_atom_sites_solution_primary direct
_atom_sites_solution_secondary difmap
_audit_creation_method SHELXL-97
_cell_angle_alpha 90.00
_cell_angle_beta 111.644(2)
_cell_angle_gamma 90.00
_cell_formula_units_Z 4
_cell_length_a 27.775(2)
_cell_length_b 9.3233(7)
_cell_length_c 18.8006(16)
_cell_measurement_reflns_used 9390
_cell_measurement_theta_max 27.5
_cell_measurement_theta_min 3.1
_cell_volume 4525.2(6)
_computing_structure_refinement 'SHELXL-97 (Sheldrick, 1997)'
_computing_structure_solution 'SHELXS-97 (Sheldrick, 1990)'
_diffrn_ambient_temperature 193(2)
_diffrn_measured_fraction_theta_full 0.996
_diffrn_measured_fraction_theta_max 0.996
_diffrn_measurement_device_type 'Rigaku Mercury'
_diffrn_measurement_method \w
_diffrn_radiation_monochromator graphite
_diffrn_radiation_source 'fine-focus sealed tube'
_diffrn_radiation_type MoK\a
_diffrn_radiation_wavelength 0.71070
_diffrn_reflns_av_R_equivalents 0.0877
_diffrn_reflns_av_sigmaI/netI 0.0676
_diffrn_reflns_limit_h_max 36
_diffrn_reflns_limit_h_min -36
_diffrn_reflns_limit_k_max 12
_diffrn_reflns_limit_k_min -10
_diffrn_reflns_limit_l_max 24
_diffrn_reflns_limit_l_min -23
_diffrn_reflns_number 24385
_diffrn_reflns_theta_full 27.48
_diffrn_reflns_theta_max 27.48
_diffrn_reflns_theta_min 3.08
_diffrn_standards_decay_% 0
_diffrn_standards_interval_count 0
_diffrn_standards_interval_time 0
_diffrn_standards_number 0
_exptl_absorpt_coefficient_mu 8.060
_exptl_absorpt_correction_T_max 0.1318
_exptl_absorpt_correction_T_min 0.095
_exptl_absorpt_correction_type multi-scan
_exptl_absorpt_process_details 'Jacobson, R. (1998) Private communication'
_exptl_crystal_colour colorless
_exptl_crystal_density_diffrn 1.986
_exptl_crystal_density_method 'not measured'
_exptl_crystal_description block
_exptl_crystal_F_000 2576
_exptl_crystal_size_max 0.37
_exptl_crystal_size_mid 0.25
_exptl_crystal_size_min 0.25
_refine_diff_density_max 0.872
_refine_diff_density_min -0.825
_refine_diff_density_rms 0.230
_refine_ls_extinction_method none
_refine_ls_goodness_of_fit_ref 1.008
_refine_ls_hydrogen_treatment constr
_refine_ls_matrix_type full
_refine_ls_number_parameters 234
_refine_ls_number_reflns 5171
_refine_ls_number_restraints 3
_refine_ls_restrained_S_all 1.008
_refine_ls_R_factor_all 0.0422
_refine_ls_R_factor_gt 0.0374
_refine_ls_shift/su_max 0.002
_refine_ls_shift/su_mean 0.000
_refine_ls_structure_factor_coef Fsqd
_refine_ls_weighting_details 'calc w=1/[\s^2^(Fo^2^)+(0.0296P)^2^+0.0000P] where P=(Fo^2^+2Fc^2^)/3'
_refine_ls_weighting_scheme calc
_refine_ls_wR_factor_gt 0.0805
_refine_ls_wR_factor_ref 0.0829
_reflns_number_gt 4412
_reflns_number_total 5171
_reflns_threshold_expression >2sigma(I)
_cod_data_source_file ic060655msup1.cif
_cod_data_source_block a
_cod_original_sg_symbol_H-M 'C 2/c'
_cod_database_code 4332667

loop_
_symmetry_equiv_pos_as_xyz
'x, y, z'
'-x, y, -z+1/2'
'x+1/2, y+1/2, z'
'-x+1/2, y+1/2, -z+1/2'
'-x, -y, -z'
'x, -y, z-1/2'
'-x+1/2, -y+1/2, -z'
'x+1/2, -y+1/2, z-1/2'

loop_
_atom_site_label
_atom_site_type_symbol
_atom_site_fract_x
_atom_site_fract_y
_atom_site_fract_z
_atom_site_U_iso_or_equiv
_atom_site_adp_type
_atom_site_occupancy
_atom_site_symmetry_multiplicity
_atom_site_calc_flag
_atom_site_refinement_flags
Au1 Au 0.5000 1.10108(3) 0.2500 0.02376(9) Uani 1 2 d S
I1 I 0.763623(17) 0.35852(4) 0.35187(2) 0.04315(12) Uani 1 1 d .
S1 S 0.48019(6) 1.09638(13) 0.35819(8) 0.0313(3) Uani 1 1 d .
O1 O 0.7182(2) 0.2328(4) 0.1570(3) 0.0575(14) Uani 1 1 d D
H20 H 0.7157 0.1422 0.1551 0.086 Uiso 1 1 d RD
H19 H 0.7462 0.2482 0.1936 0.086 Uiso 1 1 d RD
N1 N 0.39765(17) 0.5034(4) 0.3839(2) 0.0254(9) Uani 1 1 d .
C1 C 0.4560(2) 0.9219(5) 0.3634(3) 0.0246(11) Uani 1 1 d .
Au2 Au 0.5000 1.42484(3) 0.2500 0.02176(9) Uani 1 2 d S
S2 S 0.56202(6) 1.41995(13) 0.37199(8) 0.0290(3) Uani 1 1 d .
N2 N 0.67511(18) 1.9835(5) 0.3896(3) 0.0324(11) Uani 1 1 d .
C2 C 0.4482(2) 0.8813(5) 0.4292(3) 0.0316(13) Uani 1 1 d .
H2 H 0.4555 0.9474 0.4703 0.038 Uiso 1 1 calc R
C3 C 0.4300(3) 0.7464(5) 0.4360(3) 0.0309(14) Uani 1 1 d .
H3 H 0.4253 0.7197 0.4818 0.037 Uiso 1 1 calc R
C4 C 0.4186(2) 0.6506(5) 0.3765(3) 0.0234(11) Uani 1 1 d .
C5 C 0.4269(2) 0.6863(5) 0.3112(3) 0.0232(11) Uani 1 1 d .
H5 H 0.4198 0.6191 0.2706 0.028 Uiso 1 1 calc R
C6 C 0.4456(2) 0.8219(5) 0.3051(3) 0.0247(11) Uani 1 1 d .
H6 H 0.4515 0.8466 0.2600 0.030 Uiso 1 1 calc R
C7 C 0.3548(2) 0.5158(6) 0.4130(3) 0.0356(13) Uani 1 1 d .
H7A H 0.3275 0.5779 0.3789 0.053 Uiso 1 1 calc R
H7B H 0.3681 0.5572 0.4646 0.053 Uiso 1 1 calc R
H7C H 0.3404 0.4204 0.4148 0.053 Uiso 1 1 calc R
C8 C 0.4408(2) 0.4150(5) 0.4396(3) 0.0325(13) Uani 1 1 d .
H8A H 0.4533 0.4618 0.4898 0.049 Uiso 1 1 calc R
H8B H 0.4693 0.4067 0.4210 0.049 Uiso 1 1 calc R
H8C H 0.4277 0.3191 0.4442 0.049 Uiso 1 1 calc R
C9 C 0.3782(3) 0.4224(6) 0.3092(3) 0.0391(15) Uani 1 1 d .
H9A H 0.3637 0.3303 0.3166 0.059 Uiso 1 1 calc R
H9C H 0.4070 0.4055 0.2920 0.059 Uiso 1 1 calc R
H9B H 0.3513 0.4788 0.2707 0.059 Uiso 1 1 calc R
C10 C 0.5959(2) 1.5853(5) 0.3823(3) 0.0231(11) Uani 1 1 d .
C11 C 0.6453(2) 1.5892(5) 0.3819(3) 0.0262(12) Uani 1 1 d .
H11 H 0.6619 1.5019 0.3783 0.031 Uiso 1 1 calc R
C12 C 0.6715(2) 1.7174(6) 0.3865(3) 0.0304(12) Uani 1 1 d .
H12 H 0.7053 1.7182 0.3849 0.036 Uiso 1 1 calc R
C13 C 0.6477(2) 1.8444(5) 0.3935(3) 0.0275(12) Uani 1 1 d .
C14 C 0.5998(2) 1.8437(5) 0.3985(3) 0.0285(12) Uani 1 1 d .
H14 H 0.5845 1.9310 0.4055 0.034 Uiso 1 1 calc R
C15 C 0.5735(2) 1.7143(6) 0.3931(3) 0.0272(12) Uani 1 1 d .
H15 H 0.5403 1.7136 0.3968 0.033 Uiso 1 1 calc R
C16 C 0.6734(3) 2.0024(7) 0.3096(3) 0.0534(19) Uani 1 1 d .
H16A H 0.6902 2.0931 0.3059 0.080 Uiso 1 1 calc R
H16B H 0.6373 2.0040 0.2739 0.080 Uiso 1 1 calc R
H16C H 0.6916 1.9227 0.2966 0.080 Uiso 1 1 calc R
C17 C 0.7297(2) 1.9815(6) 0.4447(3) 0.0399(14) Uani 1 1 d .
H17A H 0.7481 1.9012 0.4325 0.060 Uiso 1 1 calc R
H17B H 0.7303 1.9702 0.4968 0.060 Uiso 1 1 calc R
H17C H 0.7467 2.0718 0.4409 0.060 Uiso 1 1 calc R
C18 C 0.6491(3) 2.1122(6) 0.4097(5) 0.055(2) Uani 1 1 d .
H18A H 0.6493 2.1008 0.4617 0.082 Uiso 1 1 calc R
H18B H 0.6133 2.1192 0.3734 0.082 Uiso 1 1 calc R
H18C H 0.6679 2.1996 0.4071 0.082 Uiso 1 1 calc R

loop_
_atom_site_aniso_label
_atom_site_aniso_U_11
_atom_site_aniso_U_22
_atom_site_aniso_U_33
_atom_site_aniso_U_23
_atom_site_aniso_U_13
_atom_site_aniso_U_12
Au1 0.03255(18) 0.01513(14) 0.02556(16) 0.000 0.01301(13) 0.000
I1 0.0407(3) 0.0281(2) 0.0570(3) 0.00211(17) 0.0137(2) 0.00053(16)
S1 0.0516(10) 0.0172(6) 0.0324(7) -0.0022(5) 0.0240(7) -0.0010(6)
O1 0.062(4) 0.044(3) 0.073(4) 0.007(2) 0.031(3) 0.011(2)
N1 0.028(2) 0.023(2) 0.026(2) -0.0030(17) 0.011(2) -0.0088(18)
C1 0.031(3) 0.019(2) 0.028(3) 0.000(2) 0.015(2) 0.004(2)
Au2 0.02491(17) 0.01539(14) 0.02590(16) 0.000 0.01044(13) 0.000
S2 0.0333(8) 0.0209(6) 0.0293(7) 0.0046(5) 0.0076(6) -0.0032(5)
N2 0.029(3) 0.021(2) 0.040(3) -0.001(2) 0.003(2) -0.0058(19)
C2 0.045(4) 0.027(3) 0.027(3) -0.009(2) 0.018(3) -0.006(2)
C3 0.045(4) 0.029(3) 0.023(3) -0.002(2) 0.018(3) -0.006(2)
C4 0.023(3) 0.021(3) 0.025(2) 0.001(2) 0.006(2) -0.003(2)
C5 0.024(3) 0.022(3) 0.022(2) -0.005(2) 0.006(2) -0.001(2)
C6 0.029(3) 0.023(3) 0.021(2) 0.003(2) 0.008(2) 0.002(2)
C7 0.029(3) 0.030(3) 0.053(3) 0.003(3) 0.021(3) 0.000(2)
C8 0.027(3) 0.024(3) 0.044(3) 0.003(2) 0.011(3) 0.001(2)
C9 0.045(4) 0.039(3) 0.031(3) -0.012(2) 0.012(3) -0.024(3)
C10 0.023(3) 0.025(3) 0.018(2) 0.0047(19) 0.003(2) -0.002(2)
C11 0.030(3) 0.020(3) 0.027(3) 0.000(2) 0.008(2) 0.003(2)
C12 0.025(3) 0.031(3) 0.035(3) 0.001(2) 0.012(3) 0.002(2)
C13 0.027(3) 0.024(3) 0.030(3) 0.002(2) 0.008(2) -0.003(2)
C14 0.032(3) 0.021(3) 0.030(3) 0.001(2) 0.009(2) 0.005(2)
C15 0.024(3) 0.028(3) 0.031(3) 0.007(2) 0.011(2) 0.000(2)
C16 0.066(5) 0.046(4) 0.041(3) 0.007(3) 0.013(3) -0.029(3)
C17 0.029(3) 0.028(3) 0.054(4) -0.002(3) 0.005(3) -0.007(2)
C18 0.044(4) 0.021(3) 0.095(6) -0.006(3) 0.021(4) -0.001(3)

loop_
_atom_type_symbol
_atom_type_description
_atom_type_scat_dispersion_real
_atom_type_scat_dispersion_imag
_atom_type_scat_source
C C 0.0033 0.0016 'International Tables Vol C Tables 4.2.6.8 and 6.1.1.4'
H H 0.0000 0.0000 'International Tables Vol C Tables 4.2.6.8 and 6.1.1.4'
Au Au -2.0133 8.8022 'International Tables Vol C Tables 4.2.6.8 and 6.1.1.4'
I I -0.4742 1.8119 'International Tables Vol C Tables 4.2.6.8 and 6.1.1.4'
N N 0.0061 0.0033 'International Tables Vol C Tables 4.2.6.8 and 6.1.1.4'
O O 0.0106 0.0060 'International Tables Vol C Tables 4.2.6.8 and 6.1.1.4'
S S 0.1246 0.1234 'International Tables Vol C Tables 4.2.6.8 and 6.1.1.4'

loop_
_geom_angle_atom_site_label_1
_geom_angle_atom_site_label_2
_geom_angle_atom_site_label_3
_geom_angle
_geom_angle_site_symmetry_1
_geom_angle_site_symmetry_3
S1 Au1 S1 177.81(6) . 2_655
S1 Au1 Au2 91.10(3) . .
S1 Au1 Au2 91.10(3) 2_655 .
C1 S1 Au1 106.57(17) . .
H20 O1 H19 104.1 . .
C7 N1 C9 108.7(4) . .
C7 N1 C8 108.9(4) . .
C9 N1 C8 107.0(4) . .
C7 N1 C4 110.5(4) . .
C9 N1 C4 112.7(4) . .
C8 N1 C4 108.9(4) . .
C6 C1 C2 117.7(5) . .
C6 C1 S1 123.1(4) . .
C2 C1 S1 119.1(4) . .
S2 Au2 S2 177.73(6) . 2_655
S2 Au2 Au1 88.87(3) . .
S2 Au2 Au1 88.87(3) 2_655 .
C10 S2 Au2 105.20(16) . .
C17 N2 C16 110.2(5) . .
C17 N2 C13 110.9(4) . .
C16 N2 C13 108.6(4) . .
C17 N2 C18 107.0(4) . .
C16 N2 C18 108.4(5) . .
C13 N2 C18 111.7(5) . .
C3 C2 C1 121.1(5) . .
C3 C2 H2 119.4 . .
C1 C2 H2 119.4 . .
C4 C3 C2 119.9(5) . .
C4 C3 H3 120.1 . .
C2 C3 H3 120.1 . .
C5 C4 C3 120.5(5) . .
C5 C4 N1 119.9(4) . .
C3 C4 N1 119.6(4) . .
C4 C5 C6 119.1(4) . .
C4 C5 H5 120.4 . .
C6 C5 H5 120.4 . .
C1 C6 C5 121.6(5) . .
C1 C6 H6 119.2 . .
C5 C6 H6 119.2 . .
N1 C7 H7A 109.5 . .
N1 C7 H7B 109.5 . .
H7A C7 H7B 109.5 . .
N1 C7 H7C 109.5 . .
H7A C7 H7C 109.5 . .
H7B C7 H7C 109.5 . .
N1 C8 H8A 109.5 . .
N1 C8 H8B 109.5 . .
H8A C8 H8B 109.5 . .
N1 C8 H8C 109.5 . .
H8A C8 H8C 109.5 . .
H8B C8 H8C 109.5 . .
N1 C9 H9A 109.5 . .
N1 C9 H9C 109.5 . .
H9A C9 H9C 109.5 . .
N1 C9 H9B 109.5 . .
H9A C9 H9B 109.5 . .
H9C C9 H9B 109.5 . .
C11 C10 C15 118.3(5) . .
C11 C10 S2 120.7(4) . .
C15 C10 S2 121.0(4) . .
C10 C11 C12 121.6(5) . .
C10 C11 H11 119.2 . .
C12 C11 H11 119.2 . .
C11 C12 C13 119.1(5) . .
C11 C12 H12 120.4 . .
C13 C12 H12 120.4 . .
C14 C13 C12 120.8(5) . .
C14 C13 N2 121.6(5) . .
C12 C13 N2 117.4(5) . .
C13 C14 C15 119.8(5) . .
C13 C14 H14 120.1 . .
C15 C14 H14 120.1 . .
C14 C15 C10 120.3(5) . .
C14 C15 H15 119.9 . .
C10 C15 H15 119.9 . .
N2 C16 H16A 109.5 . .
N2 C16 H16B 109.5 . .
H16A C16 H16B 109.5 . .
N2 C16 H16C 109.5 . .
H16A C16 H16C 109.5 . .
H16B C16 H16C 109.5 . .
N2 C17 H17A 109.5 . .
N2 C17 H17B 109.5 . .
H17A C17 H17B 109.5 . .
N2 C17 H17C 109.5 . .
H17A C17 H17C 109.5 . .
H17B C17 H17C 109.5 . .
N2 C18 H18A 109.5 . .
N2 C18 H18B 109.5 . .
H18A C18 H18B 109.5 . .
N2 C18 H18C 109.5 . .
H18A C18 H18C 109.5 . .
H18B C18 H18C 109.5 . .

loop_
_geom_bond_atom_site_label_1
_geom_bond_atom_site_label_2
_geom_bond_distance
_geom_bond_site_symmetry_2
Au1 S1 2.2950(13) .
Au1 S1 2.2950(13) 2_655
Au1 Au2 3.0184(4) .
S1 C1 1.776(5) .
O1 H20 0.8470 .
O1 H19 0.8377 .
N1 C7 1.488(7) .
N1 C9 1.507(6) .
N1 C8 1.513(7) .
N1 C4 1.517(6) .
C1 C6 1.386(7) .
C1 C2 1.386(7) .
Au2 S2 2.3055(13) .
Au2 S2 2.3055(13) 2_655
S2 C10 1.779(5) .
N2 C17 1.488(7) .
N2 C16 1.499(7) .
N2 C13 1.518(7) .
N2 C18 1.518(7) .
C2 C3 1.379(7) .
C2 H2 0.9500 .
C3 C4 1.375(7) .
C3 H3 0.9500 .
C4 C5 1.370(7) .
C5 C6 1.388(7) .
C5 H5 0.9500 .
C6 H6 0.9500 .
C7 H7A 0.9800 .
C7 H7B 0.9800 .
C7 H7C 0.9800 .
C8 H8A 0.9800 .
C8 H8B 0.9800 .
C8 H8C 0.9800 .
C9 H9A 0.9800 .
C9 H9C 0.9800 .
C9 H9B 0.9800 .
C10 C11 1.377(8) .
C10 C15 1.403(7) .
C11 C12 1.384(7) .
C11 H11 0.9500 .
C12 C13 1.386(7) .
C12 H12 0.9500 .
C13 C14 1.368(8) .
C14 C15 1.394(7) .
C14 H14 0.9500 .
C15 H15 0.9500 .
C16 H16A 0.9800 .
C16 H16B 0.9800 .
C16 H16C 0.9800 .
C17 H17A 0.9800 .
C17 H17B 0.9800 .
C17 H17C 0.9800 .
C18 H18A 0.9800 .
C18 H18B 0.9800 .
C18 H18C 0.9800 .

loop_
_geom_hbond_atom_site_label_D
_geom_hbond_atom_site_label_H
_geom_hbond_atom_site_label_A
_geom_hbond_distance_DH
_geom_hbond_distance_HA
_geom_hbond_distance_DA
_geom_hbond_angle_DHA
_geom_hbond_site_symmetry_A
O1 H19 I1 0.84 3.01 3.602(5) 129.2 .
O1 H20 I1 0.85 2.72 3.538(4) 163.0 4_645
C7 H7C O1 0.98 2.43 3.292(7) 146.2 2_655
C12 H12 O1 0.95 2.53 3.452(8) 164.6 4_665
